data_2217925
loop_
_publ_author_name
'Akkurt, Mehmet'
'Y\?ild\?ir\?im, Sema \"Ozt\"urk'
'Asiri, Abdullah Mohamed'
'McKee, Vickie'

_publ_section_title
;
 4-[(2-Hydroxy-1-naphthyl)methylideneamino]benzoic acid
;
_journal_coeditor_code HB2705
_journal_issue 4
_journal_name_full 'Acta Crystallographica Section E'
_journal_page_first o682
_journal_paper_doi 10.1107/S1600536808006107
_journal_volume 64
_journal_year 2008
_chemical_formula_iupac 'C18 H13 N O3'
_chemical_formula_moiety 'C18 H13 N O3'
_chemical_formula_sum 'C18 H13 N O3'
_chemical_formula_weight 291.29
_chemical_name_systematic
;
4-[(2-Hydroxy-1-naphthyl)methylideneamino]benzoic acid
;
_space_group_IT_number 15
_symmetry_cell_setting monoclinic
_symmetry_space_group_name_Hall '-C 2yc'
_symmetry_space_group_name_H-M 'C 1 2/c 1'
_atom_sites_solution_hydrogens geom
_atom_sites_solution_primary direct
_atom_sites_solution_secondary difmap
_cell_angle_alpha 90
_cell_angle_beta 91.3050(10)
_cell_angle_gamma 90
_cell_formula_units_Z 8
_cell_length_a 14.7490(12)
_cell_length_b 4.9850(4)
_cell_length_c 36.750(3)
_cell_measurement_reflns_used 3973
_cell_measurement_temperature 150(2)
_cell_measurement_theta_max 28.82
_cell_measurement_theta_min 2.22
_cell_volume 2701.3(4)
_computing_cell_refinement 'APEX2 (Bruker, 2005)'
_computing_data_collection 'APEX2 (Bruker, 2005)'
_computing_molecular_graphics 'ORTEP-3 for Windows (Farrugia, 1997)'
_computing_publication_material 'WinGX (Farrugia, 1999)'
_computing_structure_refinement 'SHELXL97 (Sheldrick, 2008)'
_computing_structure_solution 'SIR97 (Altomare <i>et al.</i>,  1999)'
_diffrn_ambient_temperature 150(2)
_diffrn_measured_fraction_theta_full 0.990
_diffrn_measured_fraction_theta_max 0.990
_diffrn_measurement_device_type 'Bruker APEXII CCD'
_diffrn_measurement_method '\f and \w'
_diffrn_radiation_monochromator graphite
_diffrn_radiation_source 'sealed tube'
_diffrn_radiation_type MoK\a
_diffrn_radiation_wavelength 0.71069
_diffrn_reflns_av_R_equivalents 0.0309
_diffrn_reflns_av_sigmaI/netI 0.0297
_diffrn_reflns_limit_h_max 19
_diffrn_reflns_limit_h_min -20
_diffrn_reflns_limit_k_max 6
_diffrn_reflns_limit_k_min -6
_diffrn_reflns_limit_l_max 49
_diffrn_reflns_limit_l_min -49
_diffrn_reflns_number 13445
_diffrn_reflns_reduction_process
;
;
_diffrn_reflns_theta_full 28.86
_diffrn_reflns_theta_max 28.86
_diffrn_reflns_theta_min 2.22
_diffrn_standards_number 0
_exptl_absorpt_coefficient_mu 0.098
_exptl_absorpt_correction_T_max 0.991
_exptl_absorpt_correction_T_min 0.970
_exptl_absorpt_correction_type multi-scan
_exptl_absorpt_process_details '(SADABS; Bruker, 2005)'
_exptl_crystal_colour orange
_exptl_crystal_density_diffrn 1.433
_exptl_crystal_density_method 'Not Measured'
_exptl_crystal_description lath
_exptl_crystal_F_000 1216
_exptl_crystal_size_max 0.31
_exptl_crystal_size_mid 0.19
_exptl_crystal_size_min 0.09
_refine_diff_density_max 0.587
_refine_diff_density_min -0.330
_refine_ls_extinction_method none
_refine_ls_goodness_of_fit_ref 1.074
_refine_ls_hydrogen_treatment constr
_refine_ls_matrix_type full
_refine_ls_number_parameters 210
_refine_ls_number_reflns 3520
_refine_ls_number_restraints 0
_refine_ls_restrained_S_all 1.074
_refine_ls_R_factor_all 0.0647
_refine_ls_R_factor_gt 0.0501
_refine_ls_shift/su_max 0.000
_refine_ls_shift/su_mean 0.000
_refine_ls_structure_factor_coef Fsqd
_refine_ls_weighting_details 'calc w=1/[\s^2^(Fo^2^)+(0.0792P)^2^+1.0642P] where P=(Fo^2^+2Fc^2^)/3'
_refine_ls_weighting_scheme calc
_refine_ls_wR_factor_gt 0.1349
_refine_ls_wR_factor_ref 0.1446
_reflns_number_gt 2761
_reflns_number_total 3520
_reflns_threshold_expression I>2\s(I)
_cod_data_source_file hb2705.cif
_cod_data_source_block I
_cod_original_sg_symbol_H-M 'C 2/c'
_cod_database_code 2217925
_cod_database_fobs_code 2217925

loop_
_symmetry_equiv_pos_site_id
_symmetry_equiv_pos_as_xyz
1 x,y,z
2 -x,y,1/2-z
3 -x,-y,-z
4 x,-y,1/2+z
5 1/2+x,1/2+y,z
6 1/2-x,1/2+y,1/2-z
7 1/2-x,1/2-y,-z
8 1/2+x,1/2-y,1/2+z

loop_
_atom_site_aniso_label
_atom_site_aniso_U_11
_atom_site_aniso_U_22
_atom_site_aniso_U_33
_atom_site_aniso_U_12
_atom_site_aniso_U_13
_atom_site_aniso_U_23
O1 0.0220(5) 0.0457(7) 0.0513(7) 0.0052(5) -0.0055(5) -0.0177(6)
O2 0.0250(5) 0.0288(5) 0.0348(6) -0.0002(4) 0.0003(4) -0.0125(4)
O3 0.0212(5) 0.0280(5) 0.0340(5) 0.0019(4) 0.0017(4) -0.0052(4)
N1 0.0220(5) 0.0239(6) 0.0238(6) 0.0009(4) 0.0003(4) -0.0034(4)
C1 0.0236(7) 0.0307(7) 0.0336(8) 0.0035(6) 0.0012(6) -0.0026(6)
C2 0.0244(7) 0.0432(9) 0.0485(10) 0.0085(7) 0.0031(7) -0.0090(8)
C3 0.0340(8) 0.0371(8) 0.0396(9) 0.0111(7) 0.0078(7) -0.0078(7)
C4 0.0359(8) 0.0237(7) 0.0224(7) 0.0030(6) 0.0047(5) 0.0017(5)
C5 0.0487(9) 0.0257(7) 0.0257(7) 0.0055(7) 0.0049(6) -0.0032(6)
C6 0.0533(10) 0.0281(7) 0.0285(8) -0.0041(7) -0.0049(7) -0.0053(6)
C7 0.0379(9) 0.0361(8) 0.0402(9) -0.0015(7) -0.0091(7) -0.0079(7)
C8 0.0319(8) 0.0295(7) 0.0368(8) 0.0039(6) -0.0038(6) -0.0084(6)
C9 0.0287(7) 0.0204(6) 0.0213(6) 0.0014(5) 0.0020(5) 0.0011(5)
C10 0.0233(6) 0.0226(6) 0.0222(6) 0.0009(5) 0.0012(5) 0.0000(5)
C11 0.0209(6) 0.0230(6) 0.0228(6) 0.0005(5) 0.0000(5) 0.0001(5)
C12 0.0219(6) 0.0215(6) 0.0214(6) 0.0000(5) 0.0016(5) -0.0002(5)
C13 0.0182(6) 0.0264(7) 0.0264(7) 0.0009(5) -0.0023(5) -0.0018(5)
C14 0.0223(6) 0.0246(6) 0.0237(7) -0.0021(5) -0.0022(5) -0.0031(5)
C15 0.0206(6) 0.0210(6) 0.0221(6) -0.0017(5) 0.0018(5) -0.0010(5)
C16 0.0188(6) 0.0261(7) 0.0263(7) -0.0006(5) -0.0001(5) -0.0033(5)
C17 0.0210(6) 0.0258(7) 0.0243(6) -0.0020(5) -0.0016(5) -0.0048(5)
C18 0.0223(6) 0.0214(6) 0.0235(6) -0.0025(5) 0.0027(5) -0.0013(5)

loop_
_atom_site_type_symbol
_atom_site_label
_atom_site_fract_x
_atom_site_fract_y
_atom_site_fract_z
_atom_site_U_iso_or_equiv
_atom_site_thermal_displace_type
_atom_site_calc_flag
_atom_site_refinement_flags
_atom_site_occupancy
O O1 0.11588(7) 0.8430(3) 0.11623(4) 0.0398(4) Uani . . 1.000
O O2 0.39188(7) -0.3435(2) 0.00066(3) 0.0295(3) Uani . . 1.000
O O3 0.52323(6) -0.2551(2) 0.03002(3) 0.0277(3) Uani . . 1.000
N N1 0.26607(8) 0.6069(2) 0.10400(3) 0.0232(3) Uani . . 1.000
C C1 0.15748(10) 0.9891(3) 0.13926(4) 0.0293(4) Uani . . 1.000
C C2 0.10809(11) 1.1871(4) 0.15946(5) 0.0387(5) Uani . . 1.000
C C3 0.14890(11) 1.3471(3) 0.18415(5) 0.0368(5) Uani . . 1.000
C C4 0.24458(10) 1.3336(3) 0.19194(4) 0.0273(4) Uani . . 1.000
C C5 0.28528(12) 1.5100(3) 0.21737(4) 0.0333(4) Uani . . 1.000
C C6 0.37653(13) 1.5035(3) 0.22449(4) 0.0367(5) Uani . . 1.000
C C7 0.43000(12) 1.3207(3) 0.20591(5) 0.0382(5) Uani . . 1.000
C C8 0.39165(11) 1.1460(3) 0.18077(4) 0.0328(4) Uani . . 1.000
C C9 0.29754(10) 1.1446(3) 0.17322(4) 0.0235(4) Uani . . 1.000
C C10 0.25387(9) 0.9658(3) 0.14694(4) 0.0227(3) Uani . . 1.000
C C11 0.30277(9) 0.7702(3) 0.12869(4) 0.0222(3) Uani . . 1.000
C C12 0.31172(9) 0.4082(3) 0.08444(4) 0.0216(3) Uani . . 1.000
C C13 0.26106(9) 0.2595(3) 0.05899(4) 0.0237(4) Uani . . 1.000
C C14 0.30229(9) 0.0589(3) 0.03908(4) 0.0236(4) Uani . . 1.000
C C15 0.39461(9) 0.0041(3) 0.04452(4) 0.0212(3) Uani . . 1.000
C C16 0.44479(9) 0.1537(3) 0.07000(4) 0.0237(4) Uani . . 1.000
C C17 0.40437(9) 0.3544(3) 0.08974(4) 0.0237(4) Uani . . 1.000
C C18 0.44065(9) -0.2106(3) 0.02406(4) 0.0224(3) Uani . . 1.000
H HO1 0.15250 0.74990 0.10550 0.0600 Uiso calc R 1.000
H H2 0.04600 1.20430 0.15520 0.053(6) Uiso calc R 1.000
H HO2 0.42310 -0.45920 -0.00880 0.0440 Uiso calc R 1.000
H H3 0.11410 1.47080 0.19660 0.046(5) Uiso calc R 1.000
H H5 0.24950 1.63300 0.22950 0.041(5) Uiso calc R 1.000
H H6 0.40270 1.61950 0.24150 0.045(5) Uiso calc R 1.000
H H7 0.49230 1.31630 0.21050 0.058(6) Uiso calc R 1.000
H H8 0.42870 1.02670 0.16860 0.037(5) Uiso calc R 1.000
H H11 0.36440 0.75340 0.13410 0.0270 Uiso calc R 1.000
H H13 0.19960 0.29500 0.05540 0.0280 Uiso calc R 1.000
H H14 0.26850 -0.03930 0.02210 0.031(4) Uiso calc R 1.000
H H16 0.50620 0.11760 0.07370 0.022(4) Uiso calc R 1.000
H H17 0.43850 0.45380 0.10650 0.031(4) Uiso calc R 1.000

loop_
_atom_type_symbol
_atom_type_description
_atom_type_scat_dispersion_real
_atom_type_scat_dispersion_imag
_atom_type_scat_source
O O 0.0106 0.0060 'International Tables Vol C Tables 4.2.6.8 and 6.1.1.4'
N N 0.0061 0.0033 'International Tables Vol C Tables 4.2.6.8 and 6.1.1.4'
H H 0.0000 0.0000 'International Tables Vol C Tables 4.2.6.8 and 6.1.1.4'
C C 0.0033 0.0016 'International Tables Vol C Tables 4.2.6.8 and 6.1.1.4'

loop_
_geom_angle_atom_site_label_1
_geom_angle_atom_site_label_2
_geom_angle_atom_site_label_3
_geom_angle
_geom_angle_publ_flag
C1 O1 HO1 109.00 no
C18 O2 HO2 109.00 no
C11 N1 C12 126.19(12) no
O1 C1 C2 119.70(14) no
C2 C1 C10 117.37(13) no
O1 C1 C10 122.92(14) no
C1 C2 C3 122.09(15) no
C2 C3 C4 122.11(15) no
C3 C4 C9 119.09(14) no
C3 C4 C5 120.38(14) no
C5 C4 C9 120.52(14) no
C4 C5 C6 121.06(14) no
C5 C6 C7 119.19(15) no
C6 C7 C8 120.81(16) no
C7 C8 C9 121.42(14) no
C4 C9 C10 119.40(13) no
C4 C9 C8 116.99(13) no
C8 C9 C10 123.59(13) no
C1 C10 C11 118.61(13) no
C1 C10 C9 119.90(13) no
C9 C10 C11 121.48(12) no
N1 C11 C10 123.46(12) no
N1 C12 C17 122.74(13) no
C13 C12 C17 119.77(13) no
N1 C12 C13 117.49(12) no
C12 C13 C14 120.09(12) no
C13 C14 C15 120.15(13) no
C14 C15 C16 119.41(13) no
C16 C15 C18 118.96(12) no
C14 C15 C18 121.63(13) no
C15 C16 C17 120.76(13) no
C12 C17 C16 119.83(13) no
O3 C18 C15 119.63(13) no
O2 C18 O3 123.39(13) no
O2 C18 C15 116.99(12) no
C1 C2 H2 119.00 no
C3 C2 H2 119.00 no
C2 C3 H3 119.00 no
C4 C3 H3 119.00 no
C4 C5 H5 119.00 no
C6 C5 H5 119.00 no
C5 C6 H6 120.00 no
C7 C6 H6 120.00 no
C6 C7 H7 120.00 no
C8 C7 H7 120.00 no
C7 C8 H8 119.00 no
C9 C8 H8 119.00 no
N1 C11 H11 118.00 no
C10 C11 H11 118.00 no
C12 C13 H13 120.00 no
C14 C13 H13 120.00 no
C13 C14 H14 120.00 no
C15 C14 H14 120.00 no
C15 C16 H16 120.00 no
C17 C16 H16 120.00 no
C12 C17 H17 120.00 no
C16 C17 H17 120.00 no

loop_
_geom_bond_atom_site_label_1
_geom_bond_atom_site_label_2
_geom_bond_distance
_geom_bond_publ_flag
O1 C1 1.265(2) no
O2 C18 1.2914(18) no
O3 C18 1.2524(16) no
O1 HO1 0.8200 no
O2 HO2 0.8200 no
N1 C12 1.4047(18) no
N1 C11 1.3254(18) no
C1 C2 1.442(2) no
C1 C10 1.448(2) no
C2 C3 1.341(3) no
C3 C4 1.435(2) no
C4 C9 1.413(2) no
C4 C5 1.408(2) no
C5 C6 1.366(3) no
C6 C7 1.394(2) no
C7 C8 1.381(2) no
C8 C9 1.409(2) no
C9 C10 1.454(2) no
C10 C11 1.394(2) no
C12 C17 1.4018(19) no
C12 C13 1.397(2) no
C13 C14 1.388(2) no
C14 C15 1.3987(19) no
C15 C16 1.396(2) no
C15 C18 1.482(2) no
C16 C17 1.379(2) no
C2 H2 0.9300 no
C3 H3 0.9300 no
C5 H5 0.9300 no
C6 H6 0.9300 no
C7 H7 0.9300 no
C8 H8 0.9300 no
C11 H11 0.9300 no
C13 H13 0.9300 no
C14 H14 0.9300 no
C16 H16 0.9300 no
C17 H17 0.9300 no

loop_
_geom_hbond_atom_site_label_D
_geom_hbond_atom_site_label_H
_geom_hbond_atom_site_label_A
_geom_hbond_site_symmetry_A
_geom_hbond_distance_DH
_geom_hbond_distance_HA
_geom_hbond_distance_DA
_geom_hbond_angle_DHA
_geom_hbond_publ_flag
O1 HO1 N1 . 0.82 1.82 2.5572(16) 148 yes
O2 HO2 O3 3_645 0.82 1.81 2.6281(14) 171 yes
C14 H14 O2 7_545 0.93 2.56 3.3611(17) 145 yes
C16 H16 O1 5_545 0.93 2.49 3.1542(19) 128 yes

loop_
_geom_torsion_atom_site_label_1
_geom_torsion_atom_site_label_2
_geom_torsion_atom_site_label_3
_geom_torsion_atom_site_label_4
_geom_torsion
_geom_torsion_publ_flag
C12 N1 C11 C10 179.29(14) no
C11 N1 C12 C13 -178.82(14) no
C11 N1 C12 C17 1.6(2) no
O1 C1 C2 C3 -179.95(18) no
C10 C1 C2 C3 0.8(3) no
O1 C1 C10 C9 178.67(15) no
O1 C1 C10 C11 -1.3(2) no
C2 C1 C10 C9 -2.1(2) no
C2 C1 C10 C11 177.93(15) no
C1 C2 C3 C4 0.5(3) no
C2 C3 C4 C5 178.31(16) no
C2 C3 C4 C9 -0.5(2) no
C3 C4 C5 C6 -178.57(15) no
C9 C4 C5 C6 0.2(2) no
C3 C4 C9 C8 177.61(14) no
C3 C4 C9 C10 -0.9(2) no
C5 C4 C9 C8 -1.1(2) no
C5 C4 C9 C10 -179.65(14) no
C4 C5 C6 C7 0.7(2) no
C5 C6 C7 C8 -0.5(2) no
C6 C7 C8 C9 -0.5(2) no
C7 C8 C9 C4 1.3(2) no
C7 C8 C9 C10 179.74(15) no
C4 C9 C10 C1 2.2(2) no
C4 C9 C10 C11 -177.85(14) no
C8 C9 C10 C1 -176.23(14) no
C8 C9 C10 C11 3.8(2) no
C1 C10 C11 N1 1.4(2) no
C9 C10 C11 N1 -178.55(14) no
N1 C12 C13 C14 -179.43(13) no
C17 C12 C13 C14 0.1(2) no
N1 C12 C17 C16 179.04(13) no
C13 C12 C17 C16 -0.5(2) no
C12 C13 C14 C15 0.3(2) no
C13 C14 C15 C16 -0.3(2) no
C13 C14 C15 C18 179.30(14) no
C14 C15 C16 C17 -0.1(2) no
C18 C15 C16 C17 -179.67(14) no
C14 C15 C18 O2 0.7(2) no
C14 C15 C18 O3 -179.25(14) no
C16 C15 C18 O2 -179.75(13) no
C16 C15 C18 O3 0.3(2) no
C15 C16 C17 C12 0.5(2) no

loop_
_cod_related_entry_id
_cod_related_entry_database
_cod_related_entry_code
1 ChemSpider 30655463
